data_4036339
loop_
_publ_author_name
'Zhao, Jia-Jia'
'Zhang, Yu-Chen'
'Xu, Meng-Meng'
'Tang, Man'
'Shi, Feng'

_publ_section_title
;
 Catalytic Chemo-, E/Z-, and Enantioselective Cyclizations of
 o-Hydroxybenzyl Alcohols with Dimedone-Derived Enaminones.
;
_journal_issue 20
_journal_name_full 'The Journal of organic chemistry'
_journal_page_first 10016
_journal_page_last 10024
_journal_paper_doi 10.1021/acs.joc.5b01613
_journal_volume 80
_journal_year 2015
_chemical_absolute_configuration rmad
_chemical_formula_moiety 'C28 H27 N O2'
_chemical_formula_sum 'C28 H27 N O2'
_chemical_formula_weight 409.50
_space_group_crystal_system orthorhombic
_space_group_IT_number 19
_space_group_name_Hall 'P 2ac 2ab'
_space_group_name_H-M_alt 'P 21 21 21'
_atom_sites_solution_hydrogens geom
_atom_sites_solution_primary direct
_audit_creation_date 2014-09-12
_audit_creation_method
;
Olex2 1.2
(compiled 2014.07.22 svn.r2960 for OlexSys, GUI svn.r4862)
;
_cell_angle_alpha 90
_cell_angle_beta 90
_cell_angle_gamma 90
_cell_formula_units_Z 4
_cell_length_a 9.9358(2)
_cell_length_b 14.1582(3)
_cell_length_c 15.9640(3)
_cell_measurement_reflns_used 9946
_cell_measurement_temperature 173.1500
_cell_measurement_theta_max 69.32
_cell_measurement_theta_min 2.7845
_cell_volume 2245.70(8)
_computing_cell_refinement 'SAINT v7.68A (Bruker, 2009)'
_computing_data_collection 'CrystalClear (Rigaku Inc., 2007)'
_computing_data_reduction 'SAINT v7.68A (Bruker, 2009)'
_computing_molecular_graphics 'Olex2 (Dolomanov et al., 2009)'
_computing_publication_material 'Olex2 (Dolomanov et al., 2009)'
_computing_structure_refinement 'XL (Sheldrick, 2008)'
_computing_structure_solution
;
????
;
_diffrn_ambient_temperature 173.1500
_diffrn_detector_area_resol_mean 28.5714
_diffrn_measured_fraction_theta_full 0.999
_diffrn_measured_fraction_theta_max 0.990
_diffrn_measurement_details
;
scan:
	Number of images: 340
	           Slice: -110.0000 - 60.0000
	     Image width: 0.5000
	        Exp time: 16.0000
	   Rotation axis: Omega
	           Omega: 0.0000
	             Chi: 45.0000
	             Phi: 270.0000
	             XTD: 45.3038
	          2theta: -20.1830
;
_diffrn_measurement_device
;
Saturn724+ (2x2 bin mode)
;
_diffrn_measurement_device_details
;
AFC10: Fixed Chi 2 circle
;
_diffrn_measurement_device_type 'Bruker APEX-II CCD'
_diffrn_measurement_method '\f and \w scans'
_diffrn_orient_matrix_type d*Trek
_diffrn_orient_matrix_UB_11 -0.0416
_diffrn_orient_matrix_UB_12 -0.0191
_diffrn_orient_matrix_UB_13 0.0361
_diffrn_orient_matrix_UB_21 0.0301
_diffrn_orient_matrix_UB_22 -0.0492
_diffrn_orient_matrix_UB_23 0.0086
_diffrn_orient_matrix_UB_31 0.0196
_diffrn_orient_matrix_UB_32 0.0176
_diffrn_orient_matrix_UB_33 0.0318
_diffrn_radiation_detector CCD
_diffrn_radiation_monochromator graphite
_diffrn_radiation_type CuK\a
_diffrn_radiation_wavelength 1.54178
_diffrn_reflns_av_R_equivalents 0.0403
_diffrn_reflns_av_unetI/netI 0.0373
_diffrn_reflns_Laue_measured_fraction_full 0.999
_diffrn_reflns_Laue_measured_fraction_max 0.990
_diffrn_reflns_limit_h_max 12
_diffrn_reflns_limit_h_min -11
_diffrn_reflns_limit_k_max 17
_diffrn_reflns_limit_k_min -17
_diffrn_reflns_limit_l_max 19
_diffrn_reflns_limit_l_min -14
_diffrn_reflns_number 15510
_diffrn_reflns_point_group_measured_fraction_full 0.995
_diffrn_reflns_point_group_measured_fraction_max 0.979
_diffrn_reflns_theta_full 67.679
_diffrn_reflns_theta_max 69.687
_diffrn_reflns_theta_min 4.173
_diffrn_source 'Rotating Anode'
_diffrn_source_current 24.0000
_diffrn_source_power 1.2000
_diffrn_source_voltage 50.0000
_diffrn_standards_number 0
_exptl_absorpt_coefficient_mu 0.591
_exptl_absorpt_correction_T_max 0.7532
_exptl_absorpt_correction_T_min 0.5469
_exptl_absorpt_correction_type multi-scan
_exptl_absorpt_process_details
;
SADABS-2008/1 (Bruker,2008) was used for absorption correction.
wR2(int) was 0.1384 before and 0.0626 after correction.
The Ratio of minimum to maximum transmission is 0.7261.
The \l/2 correction factor is 0.0015.
;
_exptl_crystal_colour colourless
_exptl_crystal_colour_primary colourless
_exptl_crystal_density_diffrn 1.211
_exptl_crystal_description block
_exptl_crystal_F_000 872
_exptl_crystal_size_max 0.35
_exptl_crystal_size_mid 0.33
_exptl_crystal_size_min 0.28
_refine_diff_density_max 0.221
_refine_diff_density_min -0.147
_refine_diff_density_rms 0.044
_refine_ls_abs_structure_details
;
 Flack x determined using 1715 quotients [(I+)-(I-)]/[(I+)+(I-)]
 (Parsons, Flack and Wagner, Acta Cryst. B69 (2013) 249-259).
;
_refine_ls_abs_structure_Flack -0.08(13)
_refine_ls_extinction_coef 0.0072(7)
_refine_ls_extinction_expression Fc^*^=kFc[1+0.001xFc^2^\l^3^/sin(2\q)]^-1/4^
_refine_ls_extinction_method SHELXL
_refine_ls_goodness_of_fit_ref 1.072
_refine_ls_hydrogen_treatment constr
_refine_ls_matrix_type full
_refine_ls_number_parameters 284
_refine_ls_number_reflns 4145
_refine_ls_number_restraints 0
_refine_ls_restrained_S_all 1.072
_refine_ls_R_factor_all 0.0363
_refine_ls_R_factor_gt 0.0358
_refine_ls_shift/su_max 0.000
_refine_ls_shift/su_mean 0.000
_refine_ls_structure_factor_coef Fsqd
_refine_ls_weighting_details 'w=1/[\s^2^(Fo^2^)+(0.0531P)^2^+0.3388P] where P=(Fo^2^+2Fc^2^)/3'
_refine_ls_weighting_scheme calc
_refine_ls_wR_factor_gt 0.0952
_refine_ls_wR_factor_ref 0.0957
_reflns_Friedel_coverage 0.739
_reflns_Friedel_fraction_full 0.990
_reflns_Friedel_fraction_max 0.965
_reflns_number_gt 4083
_reflns_number_total 4145
_reflns_threshold_expression 'I > 2\s(I)'
_cod_data_source_file jo5b01613_si_001.cif
_cod_data_source_block cu_sf140912_0m
_cod_database_code 4036339
_shelxl_version_number 2014-3
_shelx_space_group_comment
;
The symmetry employed for this shelxl refinement is uniquely defined
by the following loop, which should always be used as a source of
symmetry information in preference to the above space-group names.
They are only intended as comments.
;
_shelx_estimated_absorpt_t_max 0.852
_shelx_estimated_absorpt_t_min 0.820
_diffrn_number_total 2330
_olex2_refinement_description
;
1. Fixed Uiso
 At 1.2 times of:
  All C(H) groups, All C(H,H) groups
 At 1.5 times of:
  All C(H,H,H) groups
2.a Ternary CH refined with riding coordinates:
 C15(H15)
2.b Secondary CH2 refined with riding coordinates:
 C3(H3A,H3B), C7(H7A,H7B)
2.c Aromatic/amide H refined with riding coordinates:
 C10(H10), C11(H11), C12(H12), C13(H13), C17(H17), C18(H18), C19(H19),
 C20(H20), C21(H21), C23(H23), C24(H24), C26(H26), C27(H27)
2.d Idealised Me refined as rotating group:
 C5(H5A,H5B,H5C), C6(H6A,H6B,H6C), C28(H28A,H28B,H28C)
;
_olex2_submission_special_instructions 'No special instructions were received'

loop_
_space_group_symop_operation_xyz
'x, y, z'
'x+1/2, -y+1/2, -z'
'-x, y+1/2, -z+1/2'
'-x+1/2, -y, z+1/2'

loop_
_atom_site_label
_atom_site_type_symbol
_atom_site_fract_x
_atom_site_fract_y
_atom_site_fract_z
_atom_site_U_iso_or_equiv
_atom_site_adp_type
_atom_site_occupancy
_atom_site_site_symmetry_order
_atom_site_calc_flag
_atom_site_refinement_flags_posn
O1 O 0.18716(16) 0.72313(11) 0.51977(9) 0.0363(4) Uani 1 1 d .
O2 O 0.78054(16) 0.49961(13) 0.99201(9) 0.0407(4) Uani 1 1 d .
N1 N 0.50004(17) 0.56708(12) 0.69540(10) 0.0267(4) Uani 1 1 d .
C1 C 0.3460(2) 0.64110(13) 0.60583(12) 0.0245(4) Uani 1 1 d .
C2 C 0.4109(2) 0.63194(14) 0.68741(12) 0.0251(4) Uani 1 1 d .
C3 C 0.3750(2) 0.70413(15) 0.75386(13) 0.0313(5) Uani 1 1 d .
H3A H 0.4353 0.7594 0.7477 0.038 Uiso 1 1 calc R
H3B H 0.3919 0.6762 0.8097 0.038 Uiso 1 1 calc R
C4 C 0.2292(2) 0.73816(14) 0.75028(13) 0.0302(5) Uani 1 1 d .
C5 C 0.1335(3) 0.65809(19) 0.77352(17) 0.0449(6) Uani 1 1 d .
H5A H 0.1463 0.6052 0.7347 0.067 Uiso 1 1 calc GR
H5B H 0.0404 0.6805 0.7700 0.067 Uiso 1 1 calc GR
H5C H 0.1524 0.6371 0.8308 0.067 Uiso 1 1 calc GR
C6 C 0.2111(3) 0.82045(17) 0.81137(15) 0.0430(6) Uani 1 1 d .
H6A H 0.2299 0.7989 0.8685 0.064 Uiso 1 1 calc GR
H6B H 0.1184 0.8438 0.8081 0.064 Uiso 1 1 calc GR
H6C H 0.2734 0.8714 0.7966 0.064 Uiso 1 1 calc GR
C7 C 0.1996(2) 0.77272(15) 0.66072(13) 0.0345(5) Uani 1 1 d .
H7A H 0.1011 0.7804 0.6539 0.041 Uiso 1 1 calc R
H7B H 0.2417 0.8354 0.6526 0.041 Uiso 1 1 calc R
C8 C 0.2504(2) 0.70673(15) 0.59487(12) 0.0282(4) Uani 1 1 d .
C9 C 0.2426(2) 0.68286(14) 0.44827(13) 0.0289(4) Uani 1 1 d .
C10 C 0.1938(2) 0.71612(15) 0.37266(14) 0.0349(5) Uani 1 1 d .
H10 H 0.1254 0.7630 0.3716 0.042 Uiso 1 1 calc R
C11 C 0.2453(3) 0.68063(15) 0.29874(13) 0.0359(5) Uani 1 1 d .
H11 H 0.2120 0.7026 0.2465 0.043 Uiso 1 1 calc R
C12 C 0.3458(2) 0.61268(15) 0.30124(13) 0.0328(5) Uani 1 1 d .
H12 H 0.3822 0.5884 0.2506 0.039 Uiso 1 1 calc R
C13 C 0.3929(2) 0.58041(15) 0.37751(13) 0.0285(4) Uani 1 1 d .
H13 H 0.4619 0.5340 0.3785 0.034 Uiso 1 1 calc R
C14 C 0.3418(2) 0.61411(13) 0.45279(12) 0.0255(4) Uani 1 1 d .
C15 C 0.3871(2) 0.57452(14) 0.53641(12) 0.0250(4) Uani 1 1 d .
H15 H 0.4876 0.5702 0.5360 0.030 Uiso 1 1 calc R
C16 C 0.3304(2) 0.47522(14) 0.54742(11) 0.0264(4) Uani 1 1 d .
C17 C 0.4134(3) 0.39631(16) 0.54628(14) 0.0371(5) Uani 1 1 d .
H17 H 0.5083 0.4039 0.5430 0.045 Uiso 1 1 calc R
C18 C 0.3578(3) 0.30599(17) 0.54993(17) 0.0482(6) Uani 1 1 d .
H18 H 0.4150 0.2523 0.5489 0.058 Uiso 1 1 calc R
C19 C 0.2204(3) 0.29414(17) 0.55500(15) 0.0476(6) Uani 1 1 d .
H19 H 0.1831 0.2324 0.5565 0.057 Uiso 1 1 calc R
C20 C 0.1372(3) 0.37189(18) 0.55789(16) 0.0431(6) Uani 1 1 d .
H20 H 0.0425 0.3640 0.5621 0.052 Uiso 1 1 calc R
C21 C 0.1927(2) 0.46182(16) 0.55459(14) 0.0339(5) Uani 1 1 d .
H21 H 0.1351 0.5153 0.5573 0.041 Uiso 1 1 calc R
C22 C 0.5668(2) 0.55183(14) 0.77277(12) 0.0257(4) Uani 1 1 d .
C23 C 0.5058(2) 0.50135(16) 0.83633(13) 0.0328(5) Uani 1 1 d .
H23 H 0.4159 0.4798 0.8295 0.039 Uiso 1 1 calc R
C24 C 0.5749(2) 0.48154(17) 0.91060(13) 0.0333(5) Uani 1 1 d .
H24 H 0.5324 0.4462 0.9537 0.040 Uiso 1 1 calc R
C25 C 0.7046(2) 0.51335(15) 0.92120(12) 0.0283(4) Uani 1 1 d .
C26 C 0.7674(2) 0.56254(14) 0.85696(13) 0.0278(4) Uani 1 1 d .
H26 H 0.8575 0.5836 0.8638 0.033 Uiso 1 1 calc R
C27 C 0.6996(2) 0.58108(14) 0.78314(12) 0.0257(4) Uani 1 1 d .
H27 H 0.7439 0.6140 0.7392 0.031 Uiso 1 1 calc R
C28 C 0.7166(3) 0.4560(2) 1.06106(14) 0.0459(6) Uani 1 1 d .
H28A H 0.6890 0.3919 1.0456 0.069 Uiso 1 1 calc GR
H28B H 0.6372 0.4929 1.0771 0.069 Uiso 1 1 calc GR
H28C H 0.7794 0.4531 1.1084 0.069 Uiso 1 1 calc GR

loop_
_atom_site_aniso_label
_atom_site_aniso_U_11
_atom_site_aniso_U_22
_atom_site_aniso_U_33
_atom_site_aniso_U_23
_atom_site_aniso_U_13
_atom_site_aniso_U_12
O1 0.0404(9) 0.0410(8) 0.0276(7) 0.0029(6) -0.0030(6) 0.0162(7)
O2 0.0349(8) 0.0602(10) 0.0272(7) 0.0067(7) -0.0081(6) 0.0024(8)
N1 0.0273(8) 0.0324(8) 0.0204(8) -0.0004(7) -0.0016(7) 0.0032(7)
C1 0.0251(9) 0.0244(9) 0.0242(9) 0.0010(7) 0.0007(7) -0.0009(7)
C2 0.0252(9) 0.0272(9) 0.0230(9) 0.0009(8) 0.0021(8) -0.0007(8)
C3 0.0361(11) 0.0324(10) 0.0254(9) -0.0033(9) 0.0009(8) 0.0013(9)
C4 0.0350(11) 0.0296(10) 0.0258(9) 0.0021(8) 0.0058(8) 0.0033(9)
C5 0.0433(13) 0.0463(13) 0.0450(14) 0.0059(11) 0.0145(11) -0.0024(11)
C6 0.0538(15) 0.0412(12) 0.0339(11) -0.0035(10) 0.0091(11) 0.0117(11)
C7 0.0420(12) 0.0311(10) 0.0305(10) 0.0043(8) 0.0040(9) 0.0119(9)
C8 0.0310(10) 0.0293(9) 0.0243(9) 0.0038(8) -0.0003(8) 0.0027(8)
C9 0.0328(10) 0.0285(9) 0.0253(9) 0.0020(8) -0.0032(8) 0.0008(8)
C10 0.0409(12) 0.0295(9) 0.0343(11) 0.0053(9) -0.0089(10) 0.0024(9)
C11 0.0504(13) 0.0320(10) 0.0252(10) 0.0066(8) -0.0110(9) -0.0057(10)
C12 0.0412(12) 0.0345(10) 0.0227(9) 0.0019(8) -0.0010(9) -0.0074(10)
C13 0.0280(10) 0.0303(9) 0.0271(10) -0.0001(8) -0.0012(8) -0.0029(8)
C14 0.0261(9) 0.0257(9) 0.0247(9) 0.0026(8) -0.0014(8) -0.0040(8)
C15 0.0239(9) 0.0285(10) 0.0227(9) 0.0011(8) -0.0024(7) 0.0022(7)
C16 0.0358(10) 0.0271(9) 0.0163(8) 0.0022(7) -0.0017(8) 0.0034(8)
C17 0.0459(13) 0.0324(11) 0.0329(11) 0.0007(9) 0.0013(10) 0.0088(10)
C18 0.0726(18) 0.0274(11) 0.0447(14) 0.0020(10) 0.0010(13) 0.0106(12)
C19 0.0774(18) 0.0298(11) 0.0355(12) 0.0042(9) -0.0002(12) -0.0101(12)
C20 0.0477(14) 0.0426(13) 0.0390(12) 0.0055(11) 0.0003(11) -0.0122(11)
C21 0.0377(11) 0.0303(10) 0.0338(10) 0.0022(9) -0.0024(9) -0.0011(9)
C22 0.0291(10) 0.0265(9) 0.0214(9) -0.0029(7) -0.0016(8) 0.0044(8)
C23 0.0265(10) 0.0444(12) 0.0275(10) 0.0027(9) -0.0026(8) -0.0038(9)
C24 0.0317(11) 0.0439(12) 0.0243(9) 0.0081(9) 0.0016(8) 0.0004(10)
C25 0.0295(10) 0.0323(10) 0.0233(9) -0.0025(8) -0.0039(8) 0.0077(8)
C26 0.0235(10) 0.0284(9) 0.0315(10) -0.0027(8) -0.0030(8) 0.0005(8)
C27 0.0287(10) 0.0234(8) 0.0250(9) 0.0000(7) 0.0025(8) 0.0015(8)
C28 0.0480(14) 0.0618(16) 0.0279(11) 0.0097(11) -0.0054(10) 0.0128(12)

loop_
_atom_type_symbol
_atom_type_description
_atom_type_scat_dispersion_real
_atom_type_scat_dispersion_imag
_atom_type_scat_source
C C 0.0181 0.0091 'International Tables Vol C Tables 4.2.6.8 and 6.1.1.4'
H H 0.0000 0.0000 'International Tables Vol C Tables 4.2.6.8 and 6.1.1.4'
N N 0.0311 0.0180 'International Tables Vol C Tables 4.2.6.8 and 6.1.1.4'
O O 0.0492 0.0322 'International Tables Vol C Tables 4.2.6.8 and 6.1.1.4'

loop_
_geom_angle_atom_site_label_1
_geom_angle_atom_site_label_2
_geom_angle_atom_site_label_3
_geom_angle
C8 O1 C9 117.79(15)
C25 O2 C28 117.18(17)
C2 N1 C22 121.24(17)
C2 C1 C15 118.66(17)
C8 C1 C2 119.43(18)
C8 C1 C15 121.90(18)
N1 C2 C1 117.24(17)
N1 C2 C3 125.16(18)
C1 C2 C3 117.45(18)
C2 C3 H3A 108.7
C2 C3 H3B 108.7
C2 C3 C4 114.17(18)
H3A C3 H3B 107.6
C4 C3 H3A 108.7
C4 C3 H3B 108.7
C3 C4 C6 109.12(19)
C3 C4 C7 108.43(18)
C5 C4 C3 110.33(18)
C5 C4 C6 109.75(19)
C5 C4 C7 110.1(2)
C6 C4 C7 109.12(17)
C4 C5 H5A 109.5
C4 C5 H5B 109.5
C4 C5 H5C 109.5
H5A C5 H5B 109.5
H5A C5 H5C 109.5
H5B C5 H5C 109.5
C4 C6 H6A 109.5
C4 C6 H6B 109.5
C4 C6 H6C 109.5
H6A C6 H6B 109.5
H6A C6 H6C 109.5
H6B C6 H6C 109.5
C4 C7 H7A 109.0
C4 C7 H7B 109.0
H7A C7 H7B 107.8
C8 C7 C4 112.95(17)
C8 C7 H7A 109.0
C8 C7 H7B 109.0
O1 C8 C7 110.73(17)
C1 C8 O1 123.73(19)
C1 C8 C7 125.53(19)
C10 C9 O1 115.96(18)
C10 C9 C14 122.2(2)
C14 C9 O1 121.81(17)
C9 C10 H10 120.3
C11 C10 C9 119.5(2)
C11 C10 H10 120.3
C10 C11 H11 120.2
C10 C11 C12 119.64(19)
C12 C11 H11 120.2
C11 C12 H12 120.1
C13 C12 C11 119.9(2)
C13 C12 H12 120.1
C12 C13 H13 119.2
C12 C13 C14 121.7(2)
C14 C13 H13 119.2
C9 C14 C13 117.10(18)
C9 C14 C15 121.06(18)
C13 C14 C15 121.77(18)
C1 C15 C14 109.56(16)
C1 C15 H15 108.2
C1 C15 C16 113.00(16)
C14 C15 H15 108.2
C14 C15 C16 109.43(16)
C16 C15 H15 108.2
C17 C16 C15 121.38(19)
C21 C16 C15 120.04(18)
C21 C16 C17 118.5(2)
C16 C17 H17 119.9
C16 C17 C18 120.1(2)
C18 C17 H17 119.9
C17 C18 H18 119.8
C19 C18 C17 120.5(2)
C19 C18 H18 119.8
C18 C19 H19 120.0
C20 C19 C18 119.9(2)
C20 C19 H19 120.0
C19 C20 H20 120.2
C19 C20 C21 119.6(2)
C21 C20 H20 120.2
C16 C21 C20 121.4(2)
C16 C21 H21 119.3
C20 C21 H21 119.3
C23 C22 N1 120.90(18)
C23 C22 C27 118.82(18)
C27 C22 N1 120.07(18)
C22 C23 H23 119.6
C22 C23 C24 120.75(19)
C24 C23 H23 119.6
C23 C24 H24 120.0
C25 C24 C23 119.9(2)
C25 C24 H24 120.0
O2 C25 C24 124.74(19)
O2 C25 C26 115.61(18)
C24 C25 C26 119.65(18)
C25 C26 H26 119.8
C27 C26 C25 120.40(19)
C27 C26 H26 119.8
C22 C27 H27 119.8
C26 C27 C22 120.41(18)
C26 C27 H27 119.8
O2 C28 H28A 109.5
O2 C28 H28B 109.5
O2 C28 H28C 109.5
H28A C28 H28B 109.5
H28A C28 H28C 109.5
H28B C28 H28C 109.5

loop_
_geom_bond_atom_site_label_1
_geom_bond_atom_site_label_2
_geom_bond_distance
O1 C8 1.373(2)
O1 C9 1.390(3)
O2 C25 1.373(2)
O2 C28 1.414(3)
N1 C2 1.282(3)
N1 C22 1.418(2)
C1 C2 1.459(3)
C1 C8 1.340(3)
C1 C15 1.511(3)
C2 C3 1.515(3)
C3 H3A 0.9900
C3 H3B 0.9900
C3 C4 1.528(3)
C4 C5 1.525(3)
C4 C6 1.530(3)
C4 C7 1.540(3)
C5 H5A 0.9800
C5 H5B 0.9800
C5 H5C 0.9800
C6 H6A 0.9800
C6 H6B 0.9800
C6 H6C 0.9800
C7 H7A 0.9900
C7 H7B 0.9900
C7 C8 1.494(3)
C9 C10 1.384(3)
C9 C14 1.387(3)
C10 H10 0.9500
C10 C11 1.381(3)
C11 H11 0.9500
C11 C12 1.387(3)
C12 H12 0.9500
C12 C13 1.382(3)
C13 H13 0.9500
C13 C14 1.389(3)
C14 C15 1.516(3)
C15 H15 1.0000
C15 C16 1.525(3)
C16 C17 1.389(3)
C16 C21 1.386(3)
C17 H17 0.9500
C17 C18 1.394(4)
C18 H18 0.9500
C18 C19 1.378(4)
C19 H19 0.9500
C19 C20 1.377(4)
C20 H20 0.9500
C20 C21 1.388(3)
C21 H21 0.9500
C22 C23 1.381(3)
C22 C27 1.393(3)
C23 H23 0.9500
C23 C24 1.398(3)
C24 H24 0.9500
C24 C25 1.375(3)
C25 C26 1.388(3)
C26 H26 0.9500
C26 C27 1.382(3)
C27 H27 0.9500
C28 H28A 0.9800
C28 H28B 0.9800
C28 H28C 0.9800

loop_
_geom_hbond_atom_site_label_D
_geom_hbond_atom_site_label_H
_geom_hbond_atom_site_label_A
_geom_hbond_distance_DH
_geom_hbond_distance_HA
_geom_hbond_distance_DA
_geom_hbond_angle_DHA
_geom_hbond_site_symmetry_A
C17 H17 O2 0.95 2.63 3.489(3) 150.0 4_664

loop_
_geom_torsion_atom_site_label_1
_geom_torsion_atom_site_label_2
_geom_torsion_atom_site_label_3
_geom_torsion_atom_site_label_4
_geom_torsion
O1 C9 C10 C11 179.0(2)
O1 C9 C14 C13 -178.33(19)
O1 C9 C14 C15 4.6(3)
O2 C25 C26 C27 -179.39(18)
N1 C2 C3 C4 -150.4(2)
N1 C22 C23 C24 176.1(2)
N1 C22 C27 C26 -176.96(18)
C1 C2 C3 C4 34.3(3)
C1 C15 C16 C17 -126.6(2)
C1 C15 C16 C21 56.7(3)
C2 N1 C22 C23 80.1(3)
C2 N1 C22 C27 -105.2(2)
C2 C1 C8 O1 177.47(18)
C2 C1 C8 C7 -1.4(3)
C2 C1 C15 C14 -162.69(17)
C2 C1 C15 C16 75.0(2)
C2 C3 C4 C5 67.5(2)
C2 C3 C4 C6 -171.81(18)
C2 C3 C4 C7 -53.1(2)
C3 C4 C7 C8 45.3(3)
C4 C7 C8 O1 160.93(19)
C4 C7 C8 C1 -20.1(3)
C5 C4 C7 C8 -75.5(2)
C6 C4 C7 C8 164.04(19)
C8 O1 C9 C10 -167.18(19)
C8 O1 C9 C14 12.2(3)
C8 C1 C2 N1 178.78(19)
C8 C1 C2 C3 -5.5(3)
C8 C1 C15 C14 18.5(3)
C8 C1 C15 C16 -103.8(2)
C9 O1 C8 C1 -12.9(3)
C9 O1 C8 C7 166.12(18)
C9 C10 C11 C12 -0.5(3)
C9 C14 C15 C1 -18.7(3)
C9 C14 C15 C16 105.7(2)
C10 C9 C14 C13 1.1(3)
C10 C9 C14 C15 -176.1(2)
C10 C11 C12 C13 0.6(3)
C11 C12 C13 C14 0.2(3)
C12 C13 C14 C9 -0.9(3)
C12 C13 C14 C15 176.15(19)
C13 C14 C15 C1 164.32(18)
C13 C14 C15 C16 -71.3(2)
C14 C9 C10 C11 -0.4(3)
C14 C15 C16 C17 111.0(2)
C14 C15 C16 C21 -65.7(2)
C15 C1 C2 N1 0.0(3)
C15 C1 C2 C3 175.65(18)
C15 C1 C8 O1 -3.8(3)
C15 C1 C8 C7 177.4(2)
C15 C16 C17 C18 -175.0(2)
C15 C16 C21 C20 174.75(19)
C16 C17 C18 C19 -0.2(4)
C17 C16 C21 C20 -2.1(3)
C17 C18 C19 C20 -1.1(4)
C18 C19 C20 C21 0.8(4)
C19 C20 C21 C16 0.8(4)
C21 C16 C17 C18 1.8(3)
C22 N1 C2 C1 -178.90(18)
C22 N1 C2 C3 5.8(3)
C22 C23 C24 C25 0.7(4)
C23 C22 C27 C26 -2.2(3)
C23 C24 C25 O2 178.6(2)
C23 C24 C25 C26 -1.9(3)
C24 C25 C26 C27 1.1(3)
C25 C26 C27 C22 0.9(3)
C27 C22 C23 C24 1.3(3)
C28 O2 C25 C24 -5.1(3)
C28 O2 C25 C26 175.4(2)
